data_7238609
loop_
_publ_author_name
'Datta, Sayanti'
'Kumar Seth, Dipravath'
'Halder, Sarmistha'
'Sheldrick, William S.'
'Mayer-Figge, Heike'
'Drew, Michael G. B.'
'Bhattacharya, Samaresh'

_publ_section_title
;
 Mononuclear palladium and heterodinuclear palladium--ruthenium complexes
 of semicarbazone ligands. Synthesis, characterization, and application in
 C--C cross-coupling reactions
;
_journal_issue 12
_journal_name_full 'RSC Advances'
_journal_page_first 5254
_journal_paper_doi 10.1039/c2ra20105d
_journal_volume 2
_journal_year 2012
_chemical_formula_moiety 'C30 H24 N3 O3 P Pd'
_chemical_formula_sum 'C30 H24 N3 O3 P Pd'
_chemical_formula_weight 611.89
_space_group_IT_number 14
_space_group_name_Hall '-P 2yn'
_space_group_name_H-M_alt 'P 1 21/n 1'
_symmetry_cell_setting monoclinic
_symmetry_space_group_name_Hall '-P 2yn'
_symmetry_space_group_name_H-M 'P 1 21/n 1'
_atom_sites_solution_hydrogens geom
_atom_sites_solution_primary direct
_atom_sites_solution_secondary difmap
_audit_creation_method SHELXL-97
_cell_angle_alpha 90.00
_cell_angle_beta 100.39(3)
_cell_angle_gamma 90.00
_cell_formula_units_Z 4
_cell_length_a 9.1000(18)
_cell_length_b 16.700(3)
_cell_length_c 18.400(4)
_cell_measurement_reflns_used 15
_cell_measurement_temperature 294(2)
_cell_measurement_theta_max 15
_cell_measurement_theta_min 7.5
_cell_volume 2750.4(10)
_computing_cell_refinement 'Siemens R3m/V (Siemens, 1989)'
_computing_data_collection 'Siemens R3m/V (Siemens, 1989)'
_computing_data_reduction 'XDISK (Siemens, 1989)'
_computing_molecular_graphics 'Siemens SHELXTL-PLUS (Sheldrick, 1995)'
_computing_publication_material 'SHELXL-97 (Sheldrick, 1997)'
_computing_structure_refinement 'SHELXL-97 (Sheldrick, 1997)'
_computing_structure_solution 'SHELXS-97 (Sheldrick, 1997)'
_diffrn_ambient_temperature 294(2)
_diffrn_measured_fraction_theta_full 0.989
_diffrn_measured_fraction_theta_max 0.989
_diffrn_measurement_device 'Siemens P4 4-circle-diffractometer'
_diffrn_measurement_method 'Profile fitted'
_diffrn_radiation_monochromator graphite
_diffrn_radiation_source 'fine-focus sealed tube'
_diffrn_radiation_type MoK\a
_diffrn_radiation_wavelength 0.71073
_diffrn_reflns_av_R_equivalents 0.1503
_diffrn_reflns_av_sigmaI/netI 0.0306
_diffrn_reflns_limit_h_max 10
_diffrn_reflns_limit_h_min 0
_diffrn_reflns_limit_k_max 19
_diffrn_reflns_limit_k_min 0
_diffrn_reflns_limit_l_max 21
_diffrn_reflns_limit_l_min -21
_diffrn_reflns_number 5115
_diffrn_reflns_theta_full 25.01
_diffrn_reflns_theta_max 25.05
_diffrn_reflns_theta_min 2.25
_diffrn_standards_decay_% 1
_diffrn_standards_interval_count 100
_diffrn_standards_number 3
_exptl_absorpt_coefficient_mu 0.769
_exptl_absorpt_correction_T_max 0.42416
_exptl_absorpt_correction_T_min 0.34759
_exptl_absorpt_correction_type psi-scan
_exptl_absorpt_process_details
;
XPREP. Sheldrick, G.M., (1995). SHELXTL, Release 5.03 for Siemens R3
crystallographic research system. Siemens Analytical X-Ray Instruments,
Inc., Madison, USA.
;
_exptl_crystal_colour orange
_exptl_crystal_density_diffrn 1.478
_exptl_crystal_density_method 'not measured'
_exptl_crystal_description prism
_exptl_crystal_F_000 1240
_exptl_crystal_size_max 0.59
_exptl_crystal_size_mid 0.42
_exptl_crystal_size_min 0.37
_refine_diff_density_max 1.392
_refine_diff_density_min -1.861
_refine_diff_density_rms 0.129
_refine_ls_extinction_method none
_refine_ls_goodness_of_fit_ref 1.075
_refine_ls_hydrogen_treatment constr.
_refine_ls_matrix_type full
_refine_ls_number_parameters 343
_refine_ls_number_reflns 4798
_refine_ls_number_restraints 0
_refine_ls_restrained_S_all 1.075
_refine_ls_R_factor_all 0.0869
_refine_ls_R_factor_gt 0.0731
_refine_ls_shift/su_max 0.004
_refine_ls_shift/su_mean 0.000
_refine_ls_structure_factor_coef Fsqd
_refine_ls_weighting_details 'calc w=1/[\s^2^(Fo^2^)+(0.1562P)^2^+5.5955P] where P=(Fo^2^+2Fc^2^)/3'
_refine_ls_weighting_scheme calc
_refine_ls_wR_factor_gt 0.2106
_refine_ls_wR_factor_ref 0.2253
_reflns_number_gt 3817
_reflns_number_total 4798
_reflns_threshold_expression >2sigma(I)
_cod_data_source_file c2ra20105d.txt
_cod_data_source_block s2
_cod_depositor_comments
;
The following automatic conversions were performed:

data item '_exptl_absorpt_correction_type' value 'Psi-scan' was
changed to 'psi-scan' in accordance with the
/home/saulius/struct/COD-crude-data/automatic-downloads/DataCite-retrospective/RSC/depositions/lib/dictionaries/cif_core.dic
dictionary named 'cif_core.dic' version 2.4.2 last updated on
2011-04-26.

data item '_symmetry_cell_setting' value 'Monoclinic' was changed to
'monoclinic' in accordance with the
/home/saulius/struct/COD-crude-data/automatic-downloads/DataCite-retrospective/RSC/depositions/lib/dictionaries/cif_core.dic
dictionary named 'cif_core.dic' version 2.4.2 last updated on
2011-04-26.

Automatic conversion script
Id: cif_fix_values 6909 2019-04-08 15:41:33Z antanas 
;
_cod_original_cell_volume 2750.4(9)
_cod_original_sg_symbol_H-M 'P 2(1)/n'
_cod_database_code 7238609

loop_
_symmetry_equiv_pos_as_xyz
'x, y, z'
'-x+1/2, y+1/2, -z+1/2'
'-x, -y, -z'
'x-1/2, -y-1/2, z-1/2'

loop_
_atom_site_label
_atom_site_type_symbol
_atom_site_fract_x
_atom_site_fract_y
_atom_site_fract_z
_atom_site_U_iso_or_equiv
_atom_site_adp_type
_atom_site_occupancy
_atom_site_symmetry_multiplicity
_atom_site_calc_flag
_atom_site_refinement_flags
Pd1 Pd 0.57842(6) 0.43464(5) 0.23818(3) 0.0434(3) Uani 1 1 d .
P2 P 0.7467(2) 0.45807(17) 0.34240(13) 0.0397(6) Uani 1 1 d .
O1 O 0.4499(6) 0.3649(6) 0.2896(4) 0.056(2) Uani 1 1 d .
N1 N 0.4372(7) 0.4240(6) 0.1434(4) 0.046(2) Uani 1 1 d .
N2 N 0.4912(9) 0.4592(7) 0.0861(4) 0.057(3) Uani 1 1 d .
H2A H 0.4438 0.4559 0.0413 0.068 Uiso 1 1 calc R
N3 N 0.6838(8) 0.4982(7) 0.1738(4) 0.058(3) Uani 1 1 d .
H3A H 0.7648 0.5235 0.1909 0.070 Uiso 1 1 calc R
C1A C 0.3066(8) 0.3914(8) 0.1323(5) 0.052(3) Uani 1 1 d .
H1A H 0.2503 0.3946 0.0849 0.062 Uiso 1 1 calc R
C2A C 0.6243(9) 0.5000(8) 0.1032(6) 0.055(3) Uani 1 1 d .
O2 O 0.6773(7) 0.5328(6) 0.0525(4) 0.059(2) Uani 1 1 d .
C1 C 0.3167(9) 0.3372(7) 0.2593(5) 0.046(2) Uani 1 1 d .
C2 C 0.2460(9) 0.2892(8) 0.3081(5) 0.052(3) Uani 1 1 d .
H2 H 0.2992 0.2768 0.3548 0.063 Uiso 1 1 calc R
C3 C 0.1036(10) 0.2615(8) 0.2883(6) 0.061(3) Uani 1 1 d .
H3 H 0.0632 0.2283 0.3202 0.073 Uiso 1 1 calc R
C4 C 0.0180(9) 0.2826(7) 0.2200(6) 0.050(3) Uani 1 1 d .
C5 C -0.1363(10) 0.2638(9) 0.2036(7) 0.075(4) Uani 1 1 d .
H5 H -0.1798 0.2358 0.2379 0.089 Uiso 1 1 calc R
C6 C -0.2215(9) 0.2862(9) 0.1384(7) 0.068(4) Uani 1 1 d .
H6 H -0.3228 0.2738 0.1283 0.082 Uiso 1 1 calc R
C7 C -0.1569(10) 0.3274(9) 0.0875(8) 0.074(4) Uani 1 1 d .
H7 H -0.2150 0.3411 0.0423 0.089 Uiso 1 1 calc R
C8 C -0.0078(9) 0.3488(8) 0.1020(7) 0.062(3) Uani 1 1 d .
H8 H 0.0323 0.3783 0.0674 0.074 Uiso 1 1 calc R
C9 C 0.0821(9) 0.3267(8) 0.1678(6) 0.057(3) Uani 1 1 d .
C10 C 0.2410(8) 0.3506(6) 0.1874(5) 0.043(2) Uani 1 1 d .
C11 C 0.8260(8) 0.3686(7) 0.3905(5) 0.044(3) Uani 1 1 d .
C12 C 0.9681(9) 0.3700(8) 0.4352(5) 0.056(3) Uani 1 1 d .
H12 H 1.0234 0.4171 0.4406 0.067 Uiso 1 1 calc R
C13 C 1.0259(10) 0.3015(10) 0.4713(6) 0.065(4) Uani 1 1 d .
H13 H 1.1221 0.3019 0.4989 0.078 Uiso 1 1 calc R
C14 C 0.9429(11) 0.2332(10) 0.4666(6) 0.068(4) Uani 1 1 d .
H14 H 0.9813 0.1878 0.4927 0.082 Uiso 1 1 calc R
C15 C 0.8019(11) 0.2310(9) 0.4234(7) 0.074(4) Uani 1 1 d .
H15 H 0.7464 0.1839 0.4194 0.089 Uiso 1 1 calc R
C16 C 0.7442(9) 0.2984(8) 0.3865(6) 0.055(3) Uani 1 1 d .
H16 H 0.6486 0.2970 0.3583 0.066 Uiso 1 1 calc R
C21 C 0.6654(7) 0.5175(7) 0.4070(5) 0.044(2) Uani 1 1 d .
C22 C 0.7119(8) 0.5097(8) 0.4832(5) 0.051(3) Uani 1 1 d .
H22 H 0.7802 0.4700 0.5018 0.061 Uiso 1 1 calc R
C23 C 0.6557(10) 0.5615(9) 0.5319(6) 0.067(4) Uani 1 1 d .
H23 H 0.6866 0.5569 0.5827 0.081 Uiso 1 1 calc R
C24 C 0.5526(10) 0.6201(8) 0.5023(6) 0.064(3) Uani 1 1 d .
H24 H 0.5153 0.6550 0.5339 0.077 Uiso 1 1 calc R
C25 C 0.5063(9) 0.6270(8) 0.4292(7) 0.061(3) Uani 1 1 d .
H25 H 0.4374 0.6664 0.4106 0.073 Uiso 1 1 calc R
C26 C 0.5607(9) 0.5758(8) 0.3814(6) 0.057(3) Uani 1 1 d .
H26 H 0.5262 0.5805 0.3309 0.068 Uiso 1 1 calc R
C31 C 0.9074(7) 0.5173(7) 0.3262(5) 0.043(3) Uani 1 1 d .
C32 C 1.0079(11) 0.4859(10) 0.2884(7) 0.074(4) Uani 1 1 d .
H32 H 0.9961 0.4332 0.2721 0.089 Uiso 1 1 calc R
C33 C 1.1281(12) 0.5298(9) 0.2729(9) 0.071(4) Uani 1 1 d .
H33 H 1.1967 0.5060 0.2478 0.085 Uiso 1 1 calc R
C34 C 1.1452(10) 0.6068(10) 0.2945(7) 0.075(4) Uani 1 1 d .
H34 H 1.2238 0.6370 0.2830 0.090 Uiso 1 1 calc R
C35 C 1.0467(13) 0.6402(12) 0.3331(10) 0.104(6) Uani 1 1 d .
H35 H 1.0592 0.6930 0.3491 0.124 Uiso 1 1 calc R
C36 C 0.9273(11) 0.5956(9) 0.3488(8) 0.071(4) Uani 1 1 d .
H36 H 0.8600 0.6190 0.3749 0.085 Uiso 1 1 calc R
OW1 O 0.986(2) 0.5594(18) 0.0608(16) 0.277(16) Uani 1 1 d .

loop_
_atom_site_aniso_label
_atom_site_aniso_U_11
_atom_site_aniso_U_22
_atom_site_aniso_U_33
_atom_site_aniso_U_23
_atom_site_aniso_U_13
_atom_site_aniso_U_12
Pd1 0.0362(4) 0.0408(7) 0.0494(5) -0.0003(4) -0.0028(3) -0.0068(3)
P2 0.0304(9) 0.0341(19) 0.0519(12) 0.0005(12) -0.0001(8) -0.0059(9)
O1 0.039(3) 0.063(7) 0.062(4) 0.006(4) -0.001(2) -0.010(3)
N1 0.043(3) 0.049(8) 0.039(4) 0.000(4) -0.009(3) -0.009(3)
N2 0.063(4) 0.058(9) 0.042(4) 0.003(5) -0.010(3) -0.026(4)
N3 0.051(4) 0.073(9) 0.046(4) -0.005(5) -0.006(3) -0.025(4)
C1A 0.041(4) 0.051(10) 0.059(5) -0.009(6) -0.005(4) -0.013(4)
C2A 0.048(4) 0.049(9) 0.066(6) -0.003(6) 0.006(4) -0.018(5)
O2 0.060(4) 0.051(6) 0.062(4) 0.007(4) -0.003(3) -0.019(3)
C1 0.044(4) 0.028(7) 0.064(5) -0.013(5) 0.007(4) -0.016(4)
C2 0.051(4) 0.045(9) 0.059(5) -0.010(6) 0.006(4) -0.011(5)
C3 0.055(5) 0.048(9) 0.083(7) -0.005(7) 0.024(5) -0.020(5)
C4 0.045(4) 0.030(7) 0.074(6) -0.005(6) 0.006(4) 0.000(4)
C5 0.046(5) 0.080(12) 0.103(9) -0.031(8) 0.028(5) -0.019(5)
C6 0.035(4) 0.059(10) 0.104(8) -0.018(8) -0.004(5) -0.006(5)
C7 0.047(5) 0.064(12) 0.103(9) -0.018(8) -0.010(5) -0.005(5)
C8 0.043(4) 0.044(9) 0.091(7) 0.002(7) -0.008(4) -0.004(4)
C9 0.037(4) 0.058(10) 0.074(6) -0.015(6) 0.008(4) -0.014(4)
C10 0.036(4) 0.018(6) 0.070(6) -0.008(5) -0.001(4) -0.004(3)
C11 0.034(3) 0.042(8) 0.054(5) -0.003(5) 0.002(3) -0.003(4)
C12 0.041(4) 0.049(9) 0.069(6) 0.013(6) -0.011(4) -0.003(4)
C13 0.046(5) 0.064(12) 0.078(7) 0.021(7) -0.010(4) 0.003(5)
C14 0.066(6) 0.059(11) 0.074(7) 0.029(7) -0.001(5) 0.009(6)
C15 0.058(5) 0.049(10) 0.114(9) 0.014(8) 0.011(6) -0.011(5)
C16 0.041(4) 0.039(8) 0.078(6) 0.010(6) -0.006(4) -0.003(4)
C21 0.027(3) 0.047(8) 0.058(5) 0.001(5) 0.002(3) -0.011(4)
C22 0.033(4) 0.058(10) 0.060(5) -0.001(6) 0.001(3) -0.009(4)
C23 0.044(5) 0.096(13) 0.061(6) -0.014(7) 0.009(4) -0.023(5)
C24 0.046(5) 0.066(10) 0.086(7) -0.018(7) 0.026(5) -0.019(5)
C25 0.046(4) 0.038(9) 0.098(8) -0.010(7) 0.015(5) 0.004(4)
C26 0.044(4) 0.067(11) 0.059(5) 0.004(6) 0.011(4) -0.006(5)
C31 0.030(3) 0.049(9) 0.048(4) -0.004(5) 0.002(3) -0.006(4)
C32 0.065(6) 0.051(12) 0.116(10) -0.016(8) 0.041(6) -0.004(6)
C33 0.069(6) 0.013(6) 0.141(11) 0.004(8) 0.048(7) 0.005(5)
C34 0.044(5) 0.075(13) 0.110(9) 0.006(9) 0.026(5) -0.010(6)
C35 0.077(7) 0.071(15) 0.178(15) -0.038(12) 0.065(9) -0.031(8)
C36 0.058(5) 0.031(8) 0.131(10) -0.020(8) 0.040(6) -0.011(5)
OW1 0.25(2) 0.23(4) 0.39(4) 0.13(3) 0.18(3) 0.044(18)

loop_
_atom_type_symbol
_atom_type_description
_atom_type_scat_dispersion_real
_atom_type_scat_dispersion_imag
_atom_type_scat_source
C C 0.0033 0.0016 'International Tables Vol C Tables 4.2.6.8 and 6.1.1.4'
H H 0.0000 0.0000 'International Tables Vol C Tables 4.2.6.8 and 6.1.1.4'
N N 0.0061 0.0033 'International Tables Vol C Tables 4.2.6.8 and 6.1.1.4'
O O 0.0106 0.0060 'International Tables Vol C Tables 4.2.6.8 and 6.1.1.4'
P P 0.1023 0.0942 'International Tables Vol C Tables 4.2.6.8 and 6.1.1.4'
Pd Pd -0.9988 1.0072 'International Tables Vol C Tables 4.2.6.8 and 6.1.1.4'

loop_
_geom_angle_atom_site_label_1
_geom_angle_atom_site_label_2
_geom_angle_atom_site_label_3
_geom_angle
N3 Pd1 N1 80.0(3)
N3 Pd1 O1 171.2(3)
N1 Pd1 O1 91.3(3)
N3 Pd1 P2 95.1(2)
N1 Pd1 P2 174.5(3)
O1 Pd1 P2 93.66(19)
C21 P2 C11 107.8(4)
C21 P2 C31 104.1(5)
C11 P2 C31 105.3(4)
C21 P2 Pd1 111.0(3)
C11 P2 Pd1 114.8(3)
C31 P2 Pd1 113.1(3)
C1 O1 Pd1 124.9(6)
C1A N1 N2 120.4(8)
C1A N1 Pd1 127.6(7)
N2 N1 Pd1 111.9(5)
N1 N2 C2A 117.3(8)
N1 N2 H2A 121.4
C2A N2 H2A 121.4
C2A N3 Pd1 116.7(6)
C2A N3 H3A 121.6
Pd1 N3 H3A 121.6
N1 C1A C10 125.2(9)
N1 C1A H1A 117.4
C10 C1A H1A 117.4
O2 C2A N3 127.0(8)
O2 C2A N2 119.2(9)
N3 C2A N2 113.8(8)
O1 C1 C10 127.0(9)
O1 C1 C2 114.2(9)
C10 C1 C2 118.8(7)
C3 C2 C1 122.2(10)
C3 C2 H2 118.9
C1 C2 H2 118.9
C2 C3 C4 120.2(9)
C2 C3 H3 119.9
C4 C3 H3 119.9
C3 C4 C9 120.6(8)
C3 C4 C5 120.4(10)
C9 C4 C5 118.9(10)
C6 C5 C4 120.9(11)
C6 C5 H5 119.5
C4 C5 H5 119.5
C5 C6 C7 119.5(9)
C5 C6 H6 120.2
C7 C6 H6 120.2
C6 C7 C8 121.6(12)
C6 C7 H7 119.2
C8 C7 H7 119.2
C7 C8 C9 120.3(11)
C7 C8 H8 119.9
C9 C8 H8 119.9
C8 C9 C4 118.8(8)
C8 C9 C10 122.6(9)
C4 C9 C10 118.5(9)
C1 C10 C1A 123.3(7)
C1 C10 C9 118.8(8)
C1A C10 C9 117.8(9)
C16 C11 C12 118.4(11)
C16 C11 P2 120.5(7)
C12 C11 P2 121.0(9)
C13 C12 C11 120.0(11)
C13 C12 H12 120.0
C11 C12 H12 120.0
C14 C13 C12 120.4(9)
C14 C13 H13 119.8
C12 C13 H13 119.8
C13 C14 C15 120.3(13)
C13 C14 H14 119.9
C15 C14 H14 119.9
C16 C15 C14 119.7(12)
C16 C15 H15 120.1
C14 C15 H15 120.1
C15 C16 C11 121.1(9)
C15 C16 H16 119.5
C11 C16 H16 119.5
C26 C21 C22 118.3(9)
C26 C21 P2 120.0(7)
C22 C21 P2 121.6(8)
C21 C22 C23 120.2(11)
C21 C22 H22 119.9
C23 C22 H22 119.9
C24 C23 C22 118.6(10)
C24 C23 H23 120.7
C22 C23 H23 120.7
C25 C24 C23 121.3(11)
C25 C24 H24 119.4
C23 C24 H24 119.4
C24 C25 C26 120.1(11)
C24 C25 H25 119.9
C26 C25 H25 119.9
C25 C26 C21 121.5(10)
C25 C26 H26 119.2
C21 C26 H26 119.2
C32 C31 C36 117.4(9)
C32 C31 P2 120.6(10)
C36 C31 P2 122.0(6)
C31 C32 C33 122.2(14)
C31 C32 H32 118.9
C33 C32 H32 118.9
C34 C33 C32 119.8(11)
C34 C33 H33 120.1
C32 C33 H33 120.1
C33 C34 C35 119.6(11)
C33 C34 H34 120.2
C35 C34 H34 120.2
C34 C35 C36 120.1(16)
C34 C35 H35 120.0
C36 C35 H35 119.9
C31 C36 C35 120.9(11)
C31 C36 H36 119.5
C35 C36 H36 119.5

loop_
_geom_bond_atom_site_label_1
_geom_bond_atom_site_label_2
_geom_bond_distance
Pd1 N3 1.965(8)
Pd1 N1 1.979(7)
Pd1 O1 2.005(7)
Pd1 P2 2.262(2)
P2 C21 1.806(10)
P2 C11 1.819(12)
P2 C31 1.834(9)
O1 C1 1.323(10)
N1 C1A 1.290(11)
N1 N2 1.373(11)
N2 C2A 1.376(12)
N2 H2A 0.8600
N3 C2A 1.313(13)
N3 H3A 0.8600
C1A C10 1.438(14)
C1A H1A 0.9300
C2A O2 1.251(12)
C1 C10 1.393(14)
C1 C2 1.440(14)
C2 C3 1.362(13)
C2 H2 0.9300
C3 C4 1.398(15)
C3 H3 0.9300
C4 C9 1.417(15)
C4 C5 1.418(12)
C5 C6 1.358(17)
C5 H5 0.9300
C6 C7 1.376(19)
C6 H6 0.9300
C7 C8 1.383(13)
C7 H7 0.9300
C8 C9 1.383(15)
C8 H8 0.9300
C9 C10 1.481(10)
C11 C16 1.384(17)
C11 C12 1.402(11)
C12 C13 1.377(17)
C12 H12 0.9300
C13 C14 1.36(2)
C13 H13 0.9300
C14 C15 1.383(15)
C14 H14 0.9300
C15 C16 1.370(17)
C15 H15 0.9300
C16 H16 0.9300
C21 C26 1.384(16)
C21 C22 1.395(13)
C22 C23 1.407(16)
C22 H22 0.9300
C23 C24 1.397(19)
C23 H23 0.9300
C24 C25 1.340(16)
C24 H24 0.9300
C25 C26 1.381(16)
C25 H25 0.9300
C26 H26 0.9300
C31 C32 1.351(14)
C31 C36 1.373(17)
C32 C33 1.387(16)
C32 H32 0.9300
C33 C34 1.35(2)
C33 H33 0.9300
C34 C35 1.360(17)
C34 H34 0.9300
C35 C36 1.390(16)
C35 H35 0.9300
C36 H36 0.9300
